data_4027485
loop_
_publ_author_name
'Nitin J. Pawar'
'Vijay Singh Parihar'
'Sanjay T. Chavan'
'Rakesh Joshi'
'Pranaya V. Joshi'
'Sushma G. Sabharwal'
'Vedavati G. Puranik'
'Dilip D. Dhavale'

_publ_section_title
;
 \a-Geminal Dihydroxymethyl Piperidine and Pyrrolidine Iminosugars:
 Synthesis, Conformational Analysis, Glycosidase Inhibitory Activity, and
 Molecular Docking Studies
;
_journal_name_full 'Journal of Organic Chemistry'
_journal_page_first 7873
_journal_page_last 7882
_journal_paper_doi 10.1021/jo3009534
_journal_volume 77
_journal_year 2012
_chemical_formula_moiety 'C24 H28 Cl2 O6'
_chemical_formula_sum 'C24 H28 Cl2 O6'
_chemical_formula_weight 483.36
_chemical_name_common iminosugars
_chemical_name_systematic
; 
 ? 
;
_space_group_IT_number 4
_symmetry_cell_setting monoclinic
_symmetry_space_group_name_Hall 'P 2yb'
_symmetry_space_group_name_H-M 'P 1 21 1'
_atom_sites_solution_hydrogens geom
_atom_sites_solution_primary direct
_atom_sites_solution_secondary difmap
_audit_creation_method SHELXL-97
_cell_angle_alpha 90.00
_cell_angle_beta 108.327(14)
_cell_angle_gamma 90.00
_cell_formula_units_Z 4
_cell_length_a 6.299(1)
_cell_length_b 39.634(8)
_cell_length_c 9.864(2)
_cell_measurement_reflns_used 4582
_cell_measurement_temperature 173(2)
_cell_measurement_theta_max 23.24
_cell_measurement_theta_min 2.17
_cell_volume 2337.7(8)
_computing_cell_refinement 'Bruker SAINT'
_computing_data_collection 'Bruker APEX2'
_computing_data_reduction 'Bruker SAINT'
_computing_molecular_graphics 'Bruker SHELXTL'
_computing_publication_material 'Bruker SHELXTL'
_computing_structure_refinement 'SHELXL-97 (Sheldrick, 2008)'
_computing_structure_solution 'SHELXS-97 (Sheldrick, 2008)'
_diffrn_ambient_temperature 173(2)
_diffrn_measured_fraction_theta_full 0.998
_diffrn_measured_fraction_theta_max 0.998
_diffrn_measurement_device_type 'Bruker APEX-II CCD'
_diffrn_measurement_method '\f and \w scans'
_diffrn_radiation_monochromator graphite
_diffrn_radiation_source 'fine-focus sealed tube'
_diffrn_radiation_type MoK\a
_diffrn_radiation_wavelength 0.71073
_diffrn_reflns_av_R_equivalents 0.0652
_diffrn_reflns_av_sigmaI/netI 0.0928
_diffrn_reflns_limit_h_max 7
_diffrn_reflns_limit_h_min -7
_diffrn_reflns_limit_k_max 45
_diffrn_reflns_limit_k_min -45
_diffrn_reflns_limit_l_max 11
_diffrn_reflns_limit_l_min -11
_diffrn_reflns_number 15488
_diffrn_reflns_theta_full 24.00
_diffrn_reflns_theta_max 24.00
_diffrn_reflns_theta_min 2.06
_exptl_absorpt_coefficient_mu 0.316
_exptl_absorpt_correction_T_max 0.9844
_exptl_absorpt_correction_T_min 0.9036
_exptl_absorpt_correction_type multi-scan
_exptl_absorpt_process_details 'Bruker SADABS'
_exptl_crystal_colour colourless
_exptl_crystal_density_diffrn 1.373
_exptl_crystal_description Plate
_exptl_crystal_F_000 1016
_exptl_crystal_size_max 0.33
_exptl_crystal_size_mid 0.25
_exptl_crystal_size_min 0.05
_refine_diff_density_max 0.364
_refine_diff_density_min -0.371
_refine_diff_density_rms 0.085
_refine_ls_abs_structure_details 'Flack H D (1983), Acta Cryst. A39, 876-881'
_refine_ls_abs_structure_Flack 0.09(10)
_refine_ls_extinction_method none
_refine_ls_goodness_of_fit_ref 1.185
_refine_ls_hydrogen_treatment riding
_refine_ls_matrix_type full
_refine_ls_number_parameters 583
_refine_ls_number_reflns 7150
_refine_ls_number_restraints 1
_refine_ls_restrained_S_all 1.185
_refine_ls_R_factor_all 0.0956
_refine_ls_R_factor_gt 0.0841
_refine_ls_shift/su_max 0.000
_refine_ls_shift/su_mean 0.000
_refine_ls_structure_factor_coef Fsqd
_refine_ls_weighting_details 'calc w=1/[\s^2^(Fo^2^)+(0.0000P)^2^+7.8642P] where P=(Fo^2^+2Fc^2^)/3'
_refine_ls_weighting_scheme calc
_refine_ls_wR_factor_gt 0.1676
_refine_ls_wR_factor_ref 0.1729
_reflns_number_gt 6264
_reflns_number_total 7150
_reflns_threshold_expression >2sigma(I)
_cod_data_source_file jo3009534_si_003.cif
_cod_data_source_block C24H28Cl2O6compound5a
_cod_original_cell_volume 2337.7(9)
_cod_database_code 4027485

loop_
_symmetry_equiv_pos_as_xyz
'x, y, z'
'-x, y+1/2, -z'

loop_
_atom_site_label
_atom_site_type_symbol
_atom_site_fract_x
_atom_site_fract_y
_atom_site_fract_z
_atom_site_U_iso_or_equiv
_atom_site_adp_type
_atom_site_occupancy
_atom_site_symmetry_multiplicity
_atom_site_calc_flag
_atom_site_refinement_flags
O1 O 0.2820(8) 0.10547(11) -0.0194(5) 0.0219(11) Uani 1 1 d .
O2 O -0.0333(9) 0.13173(12) 0.0096(6) 0.0287(13) Uani 1 1 d .
O3 O -0.0543(10) 0.07361(13) -0.2688(5) 0.0313(13) Uani 1 1 d .
O4 O 0.1429(8) 0.03386(13) -0.1157(5) 0.0248(12) Uani 1 1 d .
O5 O 0.5782(9) 0.05086(14) 0.0136(6) 0.0307(13) Uani 1 1 d .
H5 H 0.5029 0.0345 -0.0308 0.046 Uiso 1 1 calc R
O6 O 0.5861(9) 0.09988(14) 0.3202(6) 0.0336(14) Uani 1 1 d .
C1 C 0.0578(13) 0.11576(18) -0.0865(9) 0.028(2) Uani 1 1 d .
H1 H 0.0463 0.1306 -0.1706 0.034 Uiso 1 1 calc R
C3 C 0.0638(11) 0.05688(17) -0.0303(7) 0.0179(15) Uani 1 1 d .
H3 H -0.0247 0.0453 0.0243 0.021 Uiso 1 1 calc R
C4 C 0.2647(12) 0.07711(18) 0.0684(8) 0.0205(17) Uani 1 1 d .
H4 H 0.2215 0.0858 0.1512 0.025 Uiso 1 1 calc R
C5 C 0.4928(12) 0.06114(17) 0.1255(8) 0.0174(15) Uani 1 1 d .
C6 C 0.6670(12) 0.08644(19) 0.2138(8) 0.0248(17) Uani 1 1 d .
H6A H 0.8118 0.0749 0.2582 0.030 Uiso 1 1 calc R
H6B H 0.6902 0.1047 0.1516 0.030 Uiso 1 1 calc R
C7 C 0.7319(14) 0.1229(2) 0.4115(9) 0.035(2) Uani 1 1 d .
H7A H 0.7668 0.1416 0.3553 0.042 Uiso 1 1 calc R
H7B H 0.8734 0.1115 0.4647 0.042 Uiso 1 1 calc R
C8 C 0.6214(15) 0.13633(19) 0.5127(9) 0.034(2) Uani 1 1 d .
C9 C 0.4676(15) 0.1176(2) 0.5533(10) 0.039(2) Uani 1 1 d .
H9 H 0.4294 0.0957 0.5143 0.047 Uiso 1 1 calc R
C10 C 0.3677(16) 0.1298(2) 0.6489(10) 0.044(2) Uani 1 1 d .
H10 H 0.2666 0.1162 0.6788 0.052 Uiso 1 1 calc R
C11 C 0.4174(17) 0.1625(3) 0.7011(10) 0.049(3) Uani 1 1 d .
H11 H 0.3442 0.1714 0.7641 0.059 Uiso 1 1 calc R
C12 C 0.5646(17) 0.1817(3) 0.6651(10) 0.053(3) Uani 1 1 d .
H12 H 0.5985 0.2039 0.7026 0.063 Uiso 1 1 calc R
C13 C 0.6696(15) 0.1682(2) 0.5691(9) 0.039(2) Uani 1 1 d .
H13 H 0.7759 0.1816 0.5430 0.046 Uiso 1 1 calc R
C14 C 0.1085(14) 0.1588(2) 0.0832(11) 0.037(2) Uani 1 1 d .
H14A H 0.1554 0.1727 0.0143 0.045 Uiso 1 1 calc R
H14B H 0.2443 0.1495 0.1541 0.045 Uiso 1 1 calc R
C15 C -0.0192(13) 0.18027(17) 0.1577(8) 0.0236(17) Uani 1 1 d .
C16 C 0.0997(17) 0.1948(2) 0.2866(10) 0.042(2) Uani 1 1 d .
H16 H 0.2532 0.1895 0.3303 0.051 Uiso 1 1 calc R
C17 C -0.007(2) 0.2171(2) 0.3515(11) 0.056(3) Uani 1 1 d .
H17 H 0.0754 0.2279 0.4381 0.068 Uiso 1 1 calc R
C18 C -0.2296(19) 0.2238(2) 0.2920(12) 0.047(3) Uani 1 1 d .
H18 H -0.3017 0.2391 0.3373 0.056 Uiso 1 1 calc R
C19 C -0.3477(18) 0.2085(2) 0.1683(12) 0.048(3) Uani 1 1 d .
H19 H -0.5030 0.2131 0.1277 0.058 Uiso 1 1 calc R
C20 C -0.2437(14) 0.18642(19) 0.1007(10) 0.032(2) Uani 1 1 d .
H20 H -0.3280 0.1755 0.0149 0.039 Uiso 1 1 calc R
C21 C 0.0024(14) 0.03926(19) -0.2597(9) 0.0305(19) Uani 1 1 d .
C22 C 0.1409(15) 0.0324(3) -0.3576(9) 0.044(2) Uani 1 1 d .
H22A H 0.0549 0.0386 -0.4557 0.067 Uiso 1 1 calc R
H22B H 0.1787 0.0083 -0.3541 0.067 Uiso 1 1 calc R
H22C H 0.2787 0.0458 -0.3265 0.067 Uiso 1 1 calc R
C23 C -0.2032(16) 0.0176(2) -0.2885(10) 0.047(2) Uani 1 1 d .
H23A H -0.2869 0.0242 -0.2240 0.071 Uiso 1 1 calc R
H23B H -0.1591 -0.0061 -0.2725 0.071 Uiso 1 1 calc R
H23C H -0.2977 0.0207 -0.3877 0.071 Uiso 1 1 calc R
C6' C 0.4738(12) 0.02847(18) 0.2061(8) 0.0230(17) Uani 1 1 d .
H6' H 0.3862 0.0119 0.1333 0.028 Uiso 1 1 calc R
Cl1 Cl 0.7405(4) 0.01031(5) 0.2890(2) 0.0393(5) Uani 1 1 d .
Cl2 Cl 0.3308(4) 0.03350(5) 0.3342(2) 0.0360(5) Uani 1 1 d .
O1A O 0.8825(8) 0.36088(12) 0.2082(6) 0.0227(12) Uani 1 1 d .
O2A O 0.5415(9) 0.33262(12) 0.1703(6) 0.0275(12) Uani 1 1 d .
O3A O 0.7878(9) 0.38591(13) 0.4684(5) 0.0309(13) Uani 1 1 d .
O4A O 0.8394(9) 0.42895(12) 0.3349(5) 0.0260(12) Uani 1 1 d .
O5A O 1.1440(8) 0.41789(13) 0.1999(5) 0.0249(12) Uani 1 1 d .
H5A H 1.1067 0.4210 0.2736 0.037 Uiso 1 1 calc R
O6A O 0.8522(10) 0.37404(14) -0.1244(6) 0.0360(14) Uani 1 1 d .
C1A C 0.7279(12) 0.34755(17) 0.2735(8) 0.0204(16) Uani 1 1 d .
H1A H 0.8022 0.3313 0.3518 0.024 Uiso 1 1 calc R
C2A C 0.6386(14) 0.37884(18) 0.3315(9) 0.0275(19) Uani 1 1 d .
H2A H 0.4794 0.3766 0.3292 0.033 Uiso 1 1 calc R
C3A C 0.6778(13) 0.40796(17) 0.2376(8) 0.0233(17) Uani 1 1 d .
H3A H 0.5368 0.4204 0.1878 0.028 Uiso 1 1 calc R
C4A C 0.7751(12) 0.39018(16) 0.1327(7) 0.0172(15) Uani 1 1 d .
H4A H 0.6499 0.3830 0.0469 0.021 Uiso 1 1 calc R
C5A C 0.9509(12) 0.40965(18) 0.0831(8) 0.0225(17) Uani 1 1 d .
C6A C 1.0354(13) 0.3866(2) -0.0116(9) 0.0291(19) Uani 1 1 d .
H6A1 H 1.1377 0.3992 -0.0514 0.035 Uiso 1 1 calc R
H6A2 H 1.1196 0.3675 0.0455 0.035 Uiso 1 1 calc R
C7A C 0.9062(16) 0.3477(2) -0.2017(9) 0.038(2) Uani 1 1 d .
H7A1 H 0.9852 0.3297 -0.1352 0.046 Uiso 1 1 calc R
H7A2 H 1.0079 0.3562 -0.2528 0.046 Uiso 1 1 calc R
C8A C 0.7024(14) 0.33358(18) -0.3059(8) 0.0273(19) Uani 1 1 d .
C9A C 0.4956(15) 0.3495(2) -0.3357(9) 0.036(2) Uani 1 1 d .
H9A H 0.4821 0.3699 -0.2885 0.043 Uiso 1 1 calc R
C10A C 0.3075(16) 0.3351(2) -0.4357(10) 0.043(2) Uani 1 1 d .
H10A H 0.1662 0.3458 -0.4538 0.052 Uiso 1 1 calc R
C11A C 0.3220(17) 0.3066(2) -0.5069(10) 0.044(2) Uani 1 1 d .
H11A H 0.1949 0.2978 -0.5782 0.053 Uiso 1 1 calc R
C12A C 0.532(2) 0.2901(2) -0.4723(11) 0.057(3) Uani 1 1 d .
H12A H 0.5441 0.2694 -0.5179 0.068 Uiso 1 1 calc R
C13A C 0.7142(17) 0.3034(2) -0.3754(10) 0.041(2) Uani 1 1 d .
H13A H 0.8534 0.2920 -0.3543 0.049 Uiso 1 1 calc R
C14A C 0.6080(15) 0.30766(18) 0.0912(9) 0.032(2) Uani 1 1 d .
H14C H 0.7262 0.2934 0.1558 0.038 Uiso 1 1 calc R
H14D H 0.6700 0.3184 0.0211 0.038 Uiso 1 1 calc R
C15A C 0.4081(13) 0.28594(18) 0.0136(8) 0.0260(18) Uani 1 1 d .
C16A C 0.3988(15) 0.2718(2) -0.1146(10) 0.035(2) Uani 1 1 d .
H16A H 0.5090 0.2771 -0.1586 0.042 Uiso 1 1 calc R
C17A C 0.2284(17) 0.2498(2) -0.1792(9) 0.044(2) Uani 1 1 d .
H17A H 0.2232 0.2397 -0.2675 0.053 Uiso 1 1 calc R
C18A C 0.0636(18) 0.2420(2) -0.1182(12) 0.057(3) Uani 1 1 d .
H18A H -0.0518 0.2264 -0.1629 0.068 Uiso 1 1 calc R
C19A C 0.0708(15) 0.2572(2) 0.0074(10) 0.039(2) Uani 1 1 d .
H19A H -0.0456 0.2533 0.0477 0.047 Uiso 1 1 calc R
C20A C 0.2472(14) 0.2783(2) 0.0765(9) 0.034(2) Uani 1 1 d .
H20A H 0.2571 0.2876 0.1672 0.040 Uiso 1 1 calc R
C2 C -0.0721(12) 0.08330(19) -0.1328(7) 0.0224(17) Uani 1 1 d .
H2 H -0.2303 0.0848 -0.1323 0.027 Uiso 1 1 calc R
C21A C 0.8368(14) 0.42080(19) 0.4796(8) 0.0292(19) Uani 1 1 d .
C22A C 1.0667(15) 0.4270(2) 0.5774(10) 0.044(2) Uani 1 1 d .
H22G H 1.0712 0.4225 0.6761 0.066 Uiso 1 1 calc R
H22H H 1.1087 0.4505 0.5687 0.066 Uiso 1 1 calc R
H22I H 1.1719 0.4119 0.5522 0.066 Uiso 1 1 calc R
C23A C 0.6503(17) 0.4403(2) 0.5089(10) 0.052(3) Uani 1 1 d .
H23D H 0.5138 0.4382 0.4272 0.078 Uiso 1 1 calc R
H23E H 0.6926 0.4642 0.5240 0.078 Uiso 1 1 calc R
H23F H 0.6235 0.4313 0.5946 0.078 Uiso 1 1 calc R
C6A' C 0.8462(13) 0.44333(19) 0.0167(8) 0.0296(19) Uani 1 1 d .
H6A' H 0.8311 0.4578 0.0962 0.036 Uiso 1 1 calc R
Cl1A Cl 0.5745(3) 0.43963(5) -0.1115(2) 0.0335(5) Uani 1 1 d .
Cl2A Cl 1.0254(4) 0.46490(5) -0.0617(2) 0.0387(5) Uani 1 1 d .

loop_
_atom_site_aniso_label
_atom_site_aniso_U_11
_atom_site_aniso_U_22
_atom_site_aniso_U_33
_atom_site_aniso_U_23
_atom_site_aniso_U_13
_atom_site_aniso_U_12
O1 0.019(3) 0.024(3) 0.026(3) 0.004(2) 0.012(2) -0.003(2)
O2 0.032(3) 0.023(3) 0.040(3) 0.000(2) 0.025(3) 0.006(2)
O3 0.042(4) 0.038(3) 0.019(3) 0.000(2) 0.017(3) 0.004(3)
O4 0.017(3) 0.030(3) 0.026(3) -0.009(2) 0.005(2) 0.008(2)
O5 0.034(3) 0.036(3) 0.030(3) -0.008(3) 0.020(3) -0.003(3)
O6 0.030(3) 0.050(3) 0.024(3) -0.016(3) 0.015(3) -0.013(3)
C1 0.031(5) 0.023(4) 0.045(5) 0.005(4) 0.034(5) 0.002(3)
C3 0.013(4) 0.022(4) 0.019(4) -0.001(3) 0.007(3) 0.002(3)
C4 0.020(4) 0.034(4) 0.013(4) 0.009(3) 0.013(3) 0.003(3)
C5 0.012(4) 0.022(3) 0.023(4) -0.002(3) 0.013(3) 0.000(3)
C6 0.012(4) 0.038(4) 0.024(4) -0.005(3) 0.006(4) -0.002(3)
C7 0.026(5) 0.039(5) 0.041(5) -0.004(4) 0.010(4) -0.006(4)
C8 0.040(5) 0.026(4) 0.041(6) -0.005(4) 0.021(5) -0.001(4)
C9 0.048(6) 0.036(5) 0.045(6) -0.006(4) 0.029(5) -0.007(4)
C10 0.053(6) 0.042(5) 0.044(6) -0.014(4) 0.028(5) -0.011(5)
C11 0.056(7) 0.061(6) 0.032(6) -0.016(5) 0.016(5) 0.005(5)
C12 0.057(7) 0.057(6) 0.049(6) -0.033(5) 0.024(6) -0.032(5)
C13 0.045(6) 0.041(5) 0.031(5) -0.014(4) 0.012(4) -0.016(4)
C14 0.024(5) 0.031(4) 0.065(7) -0.021(4) 0.025(5) -0.001(4)
C15 0.036(5) 0.011(3) 0.032(5) 0.002(3) 0.022(4) 0.000(3)
C16 0.045(6) 0.045(5) 0.035(6) 0.004(4) 0.010(5) 0.002(4)
C17 0.092(10) 0.050(6) 0.039(6) -0.011(5) 0.037(6) -0.015(6)
C18 0.060(7) 0.035(5) 0.065(7) -0.005(5) 0.046(6) 0.000(5)
C19 0.057(7) 0.030(5) 0.077(8) 0.011(5) 0.050(6) 0.003(5)
C20 0.029(5) 0.028(4) 0.049(5) 0.006(4) 0.026(4) 0.002(4)
C21 0.036(5) 0.032(4) 0.029(5) -0.009(4) 0.017(4) 0.004(4)
C22 0.038(5) 0.068(6) 0.024(5) -0.025(5) 0.007(4) -0.004(5)
C23 0.050(6) 0.046(5) 0.049(6) -0.008(5) 0.019(5) 0.004(5)
C6' 0.019(4) 0.028(4) 0.023(4) 0.002(3) 0.008(4) 0.007(3)
Cl1 0.0289(12) 0.0357(11) 0.0469(13) -0.0005(10) 0.0026(10) 0.0119(9)
Cl2 0.0436(12) 0.0352(10) 0.0384(12) 0.0057(10) 0.0261(11) -0.0002(10)
O1A 0.017(3) 0.020(2) 0.033(3) 0.008(2) 0.011(3) 0.001(2)
O2A 0.023(3) 0.031(3) 0.030(3) -0.009(2) 0.012(3) 0.000(2)
O3A 0.039(3) 0.033(3) 0.021(3) -0.004(2) 0.011(3) -0.009(3)
O4A 0.035(3) 0.020(2) 0.031(3) -0.005(2) 0.021(3) -0.011(2)
O5A 0.016(3) 0.038(3) 0.019(3) 0.002(2) 0.003(2) 0.001(2)
O6A 0.036(4) 0.044(3) 0.030(3) -0.011(3) 0.014(3) 0.012(3)
C1A 0.020(4) 0.019(4) 0.022(4) 0.004(3) 0.007(4) -0.003(3)
C2A 0.033(5) 0.022(4) 0.036(5) 0.004(3) 0.024(4) 0.000(3)
C3A 0.025(4) 0.021(4) 0.029(5) 0.000(3) 0.014(4) 0.001(3)
C4A 0.021(4) 0.018(3) 0.012(4) -0.003(3) 0.004(3) 0.001(3)
C5A 0.019(4) 0.028(4) 0.022(4) 0.001(3) 0.009(4) 0.002(3)
C6A 0.025(4) 0.032(4) 0.037(5) -0.006(4) 0.018(4) -0.003(4)
C7A 0.047(6) 0.043(5) 0.029(5) 0.001(4) 0.019(5) 0.015(4)
C8A 0.037(5) 0.026(4) 0.020(4) -0.003(3) 0.011(4) -0.002(4)
C9A 0.043(6) 0.029(4) 0.043(6) -0.007(4) 0.026(5) 0.000(4)
C10A 0.037(6) 0.047(5) 0.047(6) -0.011(5) 0.015(5) -0.003(4)
C11A 0.044(6) 0.048(5) 0.042(6) -0.012(5) 0.015(5) -0.007(5)
C12A 0.086(9) 0.039(5) 0.054(7) -0.024(5) 0.036(7) 0.001(6)
C13A 0.056(6) 0.036(5) 0.044(6) -0.004(4) 0.036(6) 0.015(5)
C14A 0.042(5) 0.017(4) 0.042(5) -0.010(4) 0.022(5) -0.008(4)
C15A 0.025(4) 0.019(4) 0.032(5) 0.000(3) 0.005(4) 0.008(3)
C16A 0.037(5) 0.030(4) 0.044(6) -0.002(4) 0.024(5) 0.005(4)
C17A 0.063(7) 0.046(5) 0.020(5) -0.007(4) 0.009(5) 0.000(5)
C18A 0.045(6) 0.040(6) 0.069(8) -0.012(5) -0.006(6) -0.008(5)
C19A 0.043(6) 0.025(4) 0.047(6) 0.013(4) 0.009(5) 0.008(4)
C20A 0.029(5) 0.040(5) 0.034(5) -0.007(4) 0.013(4) -0.006(4)
C2 0.008(4) 0.042(4) 0.011(4) -0.002(3) -0.005(3) 0.002(3)
C21A 0.040(5) 0.023(4) 0.023(5) 0.002(3) 0.009(4) -0.006(4)
C22A 0.038(6) 0.044(5) 0.044(6) -0.008(4) 0.004(5) -0.007(4)
C23A 0.067(7) 0.049(5) 0.059(7) -0.021(5) 0.046(6) -0.002(5)
C6A' 0.038(5) 0.027(4) 0.033(5) 0.005(4) 0.024(4) -0.003(4)
Cl1A 0.0288(11) 0.0374(11) 0.0330(11) 0.0107(9) 0.0079(10) 0.0070(9)
Cl2A 0.0427(13) 0.0357(11) 0.0486(13) 0.0095(10) 0.0302(11) -0.0039(10)

loop_
_atom_type_symbol
_atom_type_description
_atom_type_scat_dispersion_real
_atom_type_scat_dispersion_imag
_atom_type_scat_source
C C 0.0033 0.0016 'International Tables Vol C Tables 4.2.6.8 and 6.1.1.4'
H H 0.0000 0.0000 'International Tables Vol C Tables 4.2.6.8 and 6.1.1.4'
O O 0.0106 0.0060 'International Tables Vol C Tables 4.2.6.8 and 6.1.1.4'
Cl Cl 0.1484 0.1585 'International Tables Vol C Tables 4.2.6.8 and 6.1.1.4'

loop_
_geom_angle_atom_site_label_1
_geom_angle_atom_site_label_2
_geom_angle_atom_site_label_3
_geom_angle
C1 O1 C4 104.6(5)
C1 O2 C14 110.9(5)
C21 O3 C2 107.1(6)
C3 O4 C21 105.5(5)
C5 O5 H5 109.5
C7 O6 C6 114.0(5)
O2 C1 O1 111.9(7)
O2 C1 C2 106.8(5)
O1 C1 C2 105.1(6)
O2 C1 H1 110.9
O1 C1 H1 110.9
C2 C1 H1 110.9
O4 C3 C2 105.9(5)
O4 C3 C4 109.4(5)
C2 C3 C4 103.8(5)
O4 C3 H3 112.4
C2 C3 H3 112.4
C4 C3 H3 112.4
O1 C4 C5 107.9(5)
O1 C4 C3 103.1(5)
C5 C4 C3 120.6(6)
O1 C4 H4 108.2
C5 C4 H4 108.2
C3 C4 H4 108.2
O5 C5 C4 112.1(6)
O5 C5 C6 104.3(5)
C4 C5 C6 111.4(6)
O5 C5 C6' 105.5(5)
C4 C5 C6' 109.0(5)
C6 C5 C6' 114.3(6)
O6 C6 C5 107.9(5)
O6 C6 H6A 110.1
C5 C6 H6A 110.1
O6 C6 H6B 110.1
C5 C6 H6B 110.1
H6A C6 H6B 108.4
O6 C7 C8 108.3(6)
O6 C7 H7A 110.0
C8 C7 H7A 110.0
O6 C7 H7B 110.0
C8 C7 H7B 110.0
H7A C7 H7B 108.4
C13 C8 C9 117.6(7)
C13 C8 C7 120.8(7)
C9 C8 C7 121.6(7)
C10 C9 C8 121.7(8)
C10 C9 H9 119.2
C8 C9 H9 119.2
C9 C10 C11 118.8(8)
C9 C10 H10 120.6
C11 C10 H10 120.6
C12 C11 C10 121.9(9)
C12 C11 H11 119.1
C10 C11 H11 119.1
C11 C12 C13 118.1(8)
C11 C12 H12 120.9
C13 C12 H12 120.9
C8 C13 C12 121.8(8)
C8 C13 H13 119.1
C12 C13 H13 119.1
O2 C14 C15 108.9(6)
O2 C14 H14A 109.9
C15 C14 H14A 109.9
O2 C14 H14B 109.9
C15 C14 H14B 109.9
H14A C14 H14B 108.3
C20 C15 C16 119.7(7)
C20 C15 C14 122.7(8)
C16 C15 C14 117.6(8)
C15 C16 C17 119.3(9)
C15 C16 H16 120.3
C17 C16 H16 120.3
C18 C17 C16 120.5(10)
C18 C17 H17 119.8
C16 C17 H17 119.8
C19 C18 C17 120.0(9)
C19 C18 H18 120.0
C17 C18 H18 120.0
C18 C19 C20 120.4(10)
C18 C19 H19 119.8
C20 C19 H19 119.8
C15 C20 C19 119.9(9)
C15 C20 H20 120.0
C19 C20 H20 120.0
O3 C21 O4 105.9(6)
O3 C21 C23 110.7(7)
O4 C21 C23 109.2(7)
O3 C21 C22 108.6(7)
O4 C21 C22 107.7(7)
C23 C21 C22 114.3(7)
C21 C22 H22A 109.5
C21 C22 H22B 109.5
H22A C22 H22B 109.5
C21 C22 H22C 109.5
H22A C22 H22C 109.5
H22B C22 H22C 109.5
C21 C23 H23A 109.5
C21 C23 H23B 109.5
H23A C23 H23B 109.5
C21 C23 H23C 109.5
H23A C23 H23C 109.5
H23B C23 H23C 109.5
C5 C6' Cl1 111.3(5)
C5 C6' Cl2 114.2(5)
Cl1 C6' Cl2 109.6(4)
C5 C6' H6' 107.1
Cl1 C6' H6' 107.1
Cl2 C6' H6' 107.1
C1A O1A C4A 104.9(5)
C14A O2A C1A 111.6(6)
C2A O3A C21A 109.4(6)
C3A O4A C21A 107.6(5)
C5A O5A H5A 109.5
C7A O6A C6A 114.4(6)
O2A C1A O1A 111.0(6)
O2A C1A C2A 106.5(6)
O1A C1A C2A 104.5(5)
O2A C1A H1A 111.5
O1A C1A H1A 111.5
C2A C1A H1A 111.5
O3A C2A C1A 107.7(6)
O3A C2A C3A 104.0(6)
C1A C2A C3A 103.4(5)
O3A C2A H2A 113.6
C1A C2A H2A 113.6
C3A C2A H2A 113.6
O4A C3A C4A 111.8(6)
O4A C3A C2A 104.3(6)
C4A C3A C2A 103.6(5)
O4A C3A H3A 112.2
C4A C3A H3A 112.2
C2A C3A H3A 112.2
O1A C4A C3A 104.3(5)
O1A C4A C5A 107.5(5)
C3A C4A C5A 117.5(6)
O1A C4A H4A 109.1
C3A C4A H4A 109.1
C5A C4A H4A 109.1
O5A C5A C6A 105.1(6)
O5A C5A C6A' 106.7(6)
C6A C5A C6A' 116.5(6)
O5A C5A C4A 111.8(6)
C6A C5A C4A 108.6(6)
C6A' C5A C4A 108.3(6)
O6A C6A C5A 109.7(6)
O6A C6A H6A1 109.7
C5A C6A H6A1 109.7
O6A C6A H6A2 109.7
C5A C6A H6A2 109.7
H6A1 C6A H6A2 108.2
O6A C7A C8A 110.8(7)
O6A C7A H7A1 109.5
C8A C7A H7A1 109.5
O6A C7A H7A2 109.5
C8A C7A H7A2 109.5
H7A1 C7A H7A2 108.1
C13A C8A C9A 118.4(8)
C13A C8A C7A 119.9(8)
C9A C8A C7A 121.7(7)
C8A C9A C10A 119.5(7)
C8A C9A H9A 120.2
C10A C9A H9A 120.2
C11A C10A C9A 121.7(9)
C11A C10A H10A 119.1
C9A C10A H10A 119.1
C10A C11A C12A 118.2(9)
C10A C11A H11A 120.9
C12A C11A H11A 120.9
C13A C12A C11A 120.8(8)
C13A C12A H12A 119.6
C11A C12A H12A 119.6
C12A C13A C8A 121.3(9)
C12A C13A H13A 119.3
C8A C13A H13A 119.3
O2A C14A C15A 109.5(6)
O2A C14A H14C 109.8
C15A C14A H14C 109.8
O2A C14A H14D 109.8
C15A C14A H14D 109.8
H14C C14A H14D 108.2
C16A C15A C20A 120.2(8)
C16A C15A C14A 119.0(7)
C20A C15A C14A 120.6(7)
C15A C16A C17A 119.2(8)
C15A C16A H16A 120.4
C17A C16A H16A 120.4
C16A C17A C18A 121.5(8)
C16A C17A H17A 119.3
C18A C17A H17A 119.3
C19A C18A C17A 118.6(9)
C19A C18A H18A 120.7
C17A C18A H18A 120.7
C18A C19A C20A 120.3(9)
C18A C19A H19A 119.8
C20A C19A H19A 119.8
C15A C20A C19A 120.0(8)
C15A C20A H20A 120.0
C19A C20A H20A 120.0
O3 C2 C1 108.4(6)
O3 C2 C3 104.2(5)
C1 C2 C3 104.3(6)
O3 C2 H2 113.1
C1 C2 H2 113.1
C3 C2 H2 113.1
O3A C21A O4A 102.0(6)
O3A C21A C22A 110.8(7)
O4A C21A C22A 106.8(7)
O3A C21A C23A 110.7(7)
O4A C21A C23A 108.7(7)
C22A C21A C23A 116.7(7)
C21A C22A H22G 109.5
C21A C22A H22H 109.5
H22G C22A H22H 109.5
C21A C22A H22I 109.5
H22G C22A H22I 109.5
H22H C22A H22I 109.5
C21A C23A H23D 109.5
C21A C23A H23E 109.5
H23D C23A H23E 109.5
C21A C23A H23F 109.5
H23D C23A H23F 109.5
H23E C23A H23F 109.5
C5A C6A' Cl2A 110.9(5)
C5A C6A' Cl1A 114.6(5)
Cl2A C6A' Cl1A 109.3(4)
C5A C6A' H6A' 107.2
Cl2A C6A' H6A' 107.2
Cl1A C6A' H6A' 107.2

loop_
_geom_bond_atom_site_label_1
_geom_bond_atom_site_label_2
_geom_bond_distance
O1 C1 1.419(9)
O1 C4 1.444(8)
O2 C1 1.404(8)
O2 C14 1.438(9)
O3 C21 1.403(9)
O3 C2 1.433(8)
O4 C3 1.434(8)
O4 C21 1.434(10)
O5 C5 1.431(8)
O5 H5 0.8400
O6 C7 1.402(9)
O6 C6 1.408(8)
C1 C2 1.516(10)
C1 H1 1.0000
C3 C2 1.519(10)
C3 C4 1.555(10)
C3 H3 1.0000
C4 C5 1.507(10)
C4 H4 1.0000
C5 C6 1.539(10)
C5 C6' 1.543(10)
C6 H6A 0.9900
C6 H6B 0.9900
C7 C8 1.483(11)
C7 H7A 0.9900
C7 H7B 0.9900
C8 C13 1.376(11)
C8 C9 1.376(11)
C9 C10 1.376(11)
C9 H9 0.9500
C10 C11 1.394(13)
C10 H10 0.9500
C11 C12 1.332(13)
C11 H11 0.9500
C12 C13 1.419(12)
C12 H12 0.9500
C13 H13 0.9500
C14 C15 1.511(10)
C14 H14A 0.9900
C14 H14B 0.9900
C15 C20 1.369(11)
C15 C16 1.382(12)
C16 C17 1.384(13)
C16 H16 0.9500
C17 C18 1.365(15)
C17 H17 0.9500
C18 C19 1.355(14)
C18 H18 0.9500
C19 C20 1.385(12)
C19 H19 0.9500
C20 H20 0.9500
C21 C23 1.504(12)
C21 C22 1.516(10)
C22 H22A 0.9800
C22 H22B 0.9800
C22 H22C 0.9800
C23 H23A 0.9800
C23 H23B 0.9800
C23 H23C 0.9800
C6' Cl1 1.773(7)
C6' Cl2 1.779(7)
C6' H6' 1.0000
O1A C1A 1.427(8)
O1A C4A 1.430(8)
O2A C14A 1.404(9)
O2A C1A 1.419(9)
O3A C2A 1.410(10)
O3A C21A 1.413(9)
O4A C3A 1.426(9)
O4A C21A 1.468(9)
O5A C5A 1.426(9)
O5A H5A 0.8400
O6A C7A 1.396(9)
O6A C6A 1.417(10)
C1A C2A 1.544(10)
C1A H1A 1.0000
C2A C3A 1.548(10)
C2A H2A 1.0000
C3A C4A 1.530(9)
C3A H3A 1.0000
C4A C5A 1.549(10)
C4A H4A 1.0000
C5A C6A 1.518(10)
C5A C6A' 1.541(10)
C6A H6A1 0.9900
C6A H6A2 0.9900
C7A C8A 1.479(12)
C7A H7A1 0.9900
C7A H7A2 0.9900
C8A C13A 1.391(11)
C8A C9A 1.392(11)
C9A C10A 1.402(13)
C9A H9A 0.9500
C10A C11A 1.350(12)
C10A H10A 0.9500
C11A C12A 1.416(14)
C11A H11A 0.9500
C12A C13A 1.351(14)
C12A H12A 0.9500
C13A H13A 0.9500
C14A C15A 1.518(11)
C14A H14C 0.9900
C14A H14D 0.9900
C15A C16A 1.368(11)
C15A C20A 1.378(11)
C16A C17A 1.374(13)
C16A H16A 0.9500
C17A C18A 1.389(14)
C17A H17A 0.9500
C18A C19A 1.365(14)
C18A H18A 0.9500
C19A C20A 1.387(12)
C19A H19A 0.9500
C20A H20A 0.9500
C2 H2 1.0000
C21A C22A 1.487(12)
C21A C23A 1.509(11)
C22A H22G 0.9800
C22A H22H 0.9800
C22A H22I 0.9800
C23A H23D 0.9800
C23A H23E 0.9800
C23A H23F 0.9800
C6A' Cl2A 1.775(7)
C6A' Cl1A 1.785(9)
C6A' H6A' 1.0000

loop_
_geom_torsion_atom_site_label_1
_geom_torsion_atom_site_label_2
_geom_torsion_atom_site_label_3
_geom_torsion_atom_site_label_4
_geom_torsion
C14 O2 C1 O1 52.9(8)
C14 O2 C1 C2 167.4(6)
C4 O1 C1 O2 72.4(7)
C4 O1 C1 C2 -43.2(7)
C21 O4 C3 C2 -18.5(7)
C21 O4 C3 C4 -129.8(6)
C1 O1 C4 C5 171.1(6)
C1 O1 C4 C3 42.4(6)
O4 C3 C4 O1 87.6(6)
C2 C3 C4 O1 -25.1(6)
O4 C3 C4 C5 -32.7(8)
C2 C3 C4 C5 -145.4(6)
O1 C4 C5 O5 -57.4(7)
C3 C4 C5 O5 60.5(8)
O1 C4 C5 C6 59.1(7)
C3 C4 C5 C6 177.0(6)
O1 C4 C5 C6' -173.8(5)
C3 C4 C5 C6' -55.9(8)
C7 O6 C6 C5 178.5(6)
O5 C5 C6 O6 175.4(6)
C4 C5 C6 O6 54.2(8)
C6' C5 C6 O6 -69.9(7)
C6 O6 C7 C8 177.0(7)
O6 C7 C8 C13 -150.9(8)
O6 C7 C8 C9 28.9(12)
C13 C8 C9 C10 -1.2(14)
C7 C8 C9 C10 178.9(9)
C8 C9 C10 C11 2.6(15)
C9 C10 C11 C12 -2.5(16)
C10 C11 C12 C13 0.9(16)
C9 C8 C13 C12 -0.4(14)
C7 C8 C13 C12 179.4(9)
C11 C12 C13 C8 0.5(16)
C1 O2 C14 C15 166.6(7)
O2 C14 C15 C20 -35.7(10)
O2 C14 C15 C16 146.1(7)
C20 C15 C16 C17 -4.3(12)
C14 C15 C16 C17 174.0(8)
C15 C16 C17 C18 2.6(13)
C16 C17 C18 C19 -0.1(14)
C17 C18 C19 C20 -0.7(13)
C16 C15 C20 C19 3.5(11)
C14 C15 C20 C19 -174.7(7)
C18 C19 C20 C15 -1.1(12)
C2 O3 C21 O4 -34.1(7)
C2 O3 C21 C23 84.2(8)
C2 O3 C21 C22 -149.5(6)
C3 O4 C21 O3 32.5(7)
C3 O4 C21 C23 -86.7(7)
C3 O4 C21 C22 148.6(6)
O5 C5 C6' Cl1 64.4(7)
C4 C5 C6' Cl1 -175.0(5)
C6 C5 C6' Cl1 -49.7(7)
O5 C5 C6' Cl2 -170.9(5)
C4 C5 C6' Cl2 -50.2(7)
C6 C5 C6' Cl2 75.1(7)
C14A O2A C1A O1A 55.8(7)
C14A O2A C1A C2A 168.9(6)
C4A O1A C1A O2A 72.1(6)
C4A O1A C1A C2A -42.3(7)
C21A O3A C2A C1A 133.4(6)
C21A O3A C2A C3A 24.1(7)
O2A C1A C2A O3A 156.2(5)
O1A C1A C2A O3A -86.2(6)
O2A C1A C2A C3A -94.1(7)
O1A C1A C2A C3A 23.4(8)
C21A O4A C3A C4A -130.3(6)
C21A O4A C3A C2A -19.1(7)
O3A C2A C3A O4A -2.4(7)
C1A C2A C3A O4A -114.7(6)
O3A C2A C3A C4A 114.7(6)
C1A C2A C3A C4A 2.3(8)
C1A O1A C4A C3A 44.0(7)
C1A O1A C4A C5A 169.5(6)
O4A C3A C4A O1A 84.3(6)
C2A C3A C4A O1A -27.3(7)
O4A C3A C4A C5A -34.5(9)
C2A C3A C4A C5A -146.2(6)
O1A C4A C5A O5A -56.3(7)
C3A C4A C5A O5A 60.8(8)
O1A C4A C5A C6A 59.1(8)
C3A C4A C5A C6A 176.2(7)
O1A C4A C5A C6A' -173.6(6)
C3A C4A C5A C6A' -56.5(8)
C7A O6A C6A C5A -168.3(6)
O5A C5A C6A O6A 174.1(6)
C6A' C5A C6A O6A -68.1(8)
C4A C5A C6A O6A 54.3(8)
C6A O6A C7A C8A 173.5(6)
O6A C7A C8A C13A -168.5(7)
O6A C7A C8A C9A 10.7(11)
C13A C8A C9A C10A -1.1(12)
C7A C8A C9A C10A 179.8(8)
C8A C9A C10A C11A -1.5(13)
C9A C10A C11A C12A 3.5(14)
C10A C11A C12A C13A -2.9(15)
C11A C12A C13A C8A 0.4(15)
C9A C8A C13A C12A 1.6(13)
C7A C8A C13A C12A -179.2(8)
C1A O2A C14A C15A 164.1(6)
O2A C14A C15A C16A 149.2(7)
O2A C14A C15A C20A -36.0(10)
C20A C15A C16A C17A -0.4(12)
C14A C15A C16A C17A 174.4(8)
C15A C16A C17A C18A 1.0(14)
C16A C17A C18A C19A 1.2(15)
C17A C18A C19A C20A -3.9(14)
C16A C15A C20A C19A -2.3(12)
C14A C15A C20A C19A -177.0(7)
C18A C19A C20A C15A 4.5(13)
C21 O3 C2 C1 132.2(6)
C21 O3 C2 C3 21.6(7)
O2 C1 C2 O3 156.1(6)
O1 C1 C2 O3 -84.9(7)
O2 C1 C2 C3 -93.4(7)
O1 C1 C2 C3 25.7(7)
O4 C3 C2 O3 -1.5(7)
C4 C3 C2 O3 113.7(6)
O4 C3 C2 C1 -115.1(6)
C4 C3 C2 C1 0.1(7)
C2A O3A C21A O4A -35.7(7)
C2A O3A C21A C22A -149.1(7)
C2A O3A C21A C23A 79.8(8)
C3A O4A C21A O3A 33.4(7)
C3A O4A C21A C22A 149.8(6)
C3A O4A C21A C23A -83.5(7)
O5A C5A C6A' Cl2A 66.4(6)
C6A C5A C6A' Cl2A -50.6(8)
C4A C5A C6A' Cl2A -173.2(5)
O5A C5A C6A' Cl1A -169.3(4)
C6A C5A C6A' Cl1A 73.8(7)
C4A C5A C6A' Cl1A -48.8(7)
